data_7048599
loop_
_publ_author_name
'Taakili, Rachid'
'Lepetit, Christine'
'Duhayon, Carine'
'Valyaev, Dmitry A.'
'Lugan, No\"el'
'Canac, Yves'

_publ_section_title
;
 Palladium(ii) pincer complexes of a C,C,C-NHC, diphosphonium bis(ylide)
 ligand.
;
_journal_issue 5
_journal_name_full 'Dalton transactions (Cambridge, England : 2003)'
_journal_page_first 1709
_journal_page_last 1721
_journal_paper_doi 10.1039/c8dt04316g
_journal_volume 48
_journal_year 2019
_chemical_formula_moiety 'C45 H45 N2 P2, 3(C F3 O3 S)'
_chemical_formula_sum 'C48 H45 F9 N2 O9 P2 S3'
_chemical_formula_weight 1122.98
_space_group_IT_number 2
_space_group_name_Hall '-P 1'
_space_group_name_H-M_alt 'P -1'
_symmetry_cell_setting triclinic
_symmetry_Int_Tables_number 2
_symmetry_space_group_name_Hall '-P 1'
_symmetry_space_group_name_H-M 'P -1'
_atom_sites_solution_hydrogens geom
_audit_creation_date 2018-09-03T15:15:03-00:00
_audit_creation_method 'WinGX routine CIF_UPDATE'
_audit_update_record
;
2018-12-20 deposited with the CCDC.
2018-12-26 downloaded from the CCDC.
;
_cell_angle_alpha 85.044(17)
_cell_angle_beta 79.313(18)
_cell_angle_gamma 89.59(2)
_cell_formula_units_Z 2
_cell_length_a 10.000(7)
_cell_length_b 13.831(10)
_cell_length_c 21.778(14)
_cell_measurement_reflns_used 9999
_cell_measurement_temperature 100(2)
_cell_measurement_theta_max 36.29
_cell_measurement_theta_min 1.80
_cell_measurement_wavelength 0.71073
_cell_volume 2949(4)
_computing_data_collection 'Apex3 v2016.9-0 (Bruker, 2016)'
_computing_molecular_graphics 'Ortep-3 for Windows (Farrugia, 1997)'
_computing_publication_material 'WinGX publication routines (Farrugia, 1999)'
_computing_structure_refinement 'SHELXL-2014/7 (Sheldrick, 2014)'
_computing_structure_solution 'SIR92 (Altomare et al., 1994)'
_diffrn_ambient_temperature 100(2)
_diffrn_measured_fraction_theta_full 0.998
_diffrn_measured_fraction_theta_max 0.998
_diffrn_measurement_device_type 'Bruker APEX II'
_diffrn_measurement_method 'phi and omega scans'
_diffrn_radiation_monochromator graphite
_diffrn_radiation_probe x-ray
_diffrn_radiation_source 'Incoatec I\mS Microsource '
_diffrn_radiation_type MoK\a
_diffrn_radiation_wavelength 0.71073
_diffrn_reflns_av_R_equivalents 0.0504
_diffrn_reflns_av_unetI/netI 0.0187
_diffrn_reflns_Laue_measured_fraction_full 0.998
_diffrn_reflns_Laue_measured_fraction_max 0.998
_diffrn_reflns_limit_h_max 12
_diffrn_reflns_limit_h_min -12
_diffrn_reflns_limit_k_max 17
_diffrn_reflns_limit_k_min -17
_diffrn_reflns_limit_l_max 27
_diffrn_reflns_limit_l_min -27
_diffrn_reflns_number 168988
_diffrn_reflns_point_group_measured_fraction_full 0.998
_diffrn_reflns_point_group_measured_fraction_max 0.998
_diffrn_reflns_theta_full 25.242
_diffrn_reflns_theta_max 26.372
_diffrn_reflns_theta_min 2.072
_diffrn_standards_decay_% 0
_diffrn_standards_interval_count 0
_diffrn_standards_number 0
_exptl_absorpt_coefficient_mu 0.257
_exptl_absorpt_correction_T_max 0.7462
_exptl_absorpt_correction_T_min 0.5561
_exptl_absorpt_correction_type multi-scan
_exptl_absorpt_process_details
;
'SADABS, Sheldrick, Bruker, 2000'
;
_exptl_crystal_colour colourless
_exptl_crystal_density_diffrn 1.265
_exptl_crystal_density_method 'not measured'
_exptl_crystal_description block
_exptl_crystal_F_000 1156
_exptl_crystal_size_max 0.15
_exptl_crystal_size_mid 0.15
_exptl_crystal_size_min 0.08
_refine_diff_density_max 0.685
_refine_diff_density_min -0.57
_refine_diff_density_rms 0.08
_refine_ls_extinction_method none
_refine_ls_goodness_of_fit_ref 1.154
_refine_ls_hydrogen_treatment constr
_refine_ls_matrix_type full
_refine_ls_number_parameters 731
_refine_ls_number_reflns 12060
_refine_ls_number_restraints 12
_refine_ls_restrained_S_all 1.153
_refine_ls_R_factor_all 0.0653
_refine_ls_R_factor_gt 0.0619
_refine_ls_shift/su_max 0.001
_refine_ls_shift/su_mean 0
_refine_ls_structure_factor_coef Fsqd
_refine_ls_weighting_details 'w=1/[\s^2^(Fo^2^)+(0.0239P)^2^+9.6744P] where P=(Fo^2^+2Fc^2^)/3'
_refine_ls_weighting_scheme calc
_refine_ls_wR_factor_gt 0.1416
_refine_ls_wR_factor_ref 0.1438
_reflns_Friedel_coverage 0
_reflns_number_gt 11273
_reflns_number_total 12060
_reflns_threshold_expression 'I > 2\s(I)'
_cod_data_source_file c8dt04316g2.cif
_cod_data_source_block platon_sq
_cod_depositor_comments 'Adding full bibliography for 7048596--7048601.cif.'
_cod_original_cell_volume 2949(3)
_cod_database_code 7048599

loop_
_symmetry_equiv_pos_as_xyz
'x, y, z'
'-x, -y, -z'

loop_
_atom_site_label
_atom_site_type_symbol
_atom_site_fract_x
_atom_site_fract_y
_atom_site_fract_z
_atom_site_U_iso_or_equiv
_atom_site_adp_type
_atom_site_occupancy
_atom_site_site_symmetry_order
_atom_site_calc_flag
_atom_site_refinement_flags_posn
_atom_site_refinement_flags_adp
_atom_site_refinement_flags_occupancy
_atom_site_disorder_assembly
_atom_site_disorder_group
C72A C 0.6686(9) 0.5666(8) 0.3792(4) 0.0319(19) Uani 0.755(8) 1 d . . P A 1
F7A F 0.7066(4) 0.5076(3) 0.3328(2) 0.0502(11) Uani 0.755(8) 1 d . . P A 1
F8A F 0.5914(4) 0.5148(3) 0.42681(18) 0.0496(12) Uani 0.755(8) 1 d . . P A 1
F9A F 0.7809(3) 0.5944(3) 0.39683(16) 0.0448(12) Uani 0.755(8) 1 d . . P A 1
O7A O 0.6778(10) 0.7145(7) 0.2983(4) 0.0238(15) Uani 0.755(8) 1 d . . P A 1
O8A O 0.4620(12) 0.6259(8) 0.3324(6) 0.055(3) Uani 0.755(8) 1 d . . P A 1
O9A O 0.5458(5) 0.7262(4) 0.4041(2) 0.0442(12) Uani 0.755(8) 1 d . . P A 1
S3A S 0.5762(4) 0.6733(2) 0.35003(15) 0.0226(5) Uani 0.755(8) 1 d . . P A 1
F8B F 0.7399(13) 0.6677(14) 0.4222(6) 0.076(6) Uani 0.245(8) 1 d . . P A 2
F9B F 0.5524(14) 0.5873(16) 0.4528(7) 0.086(7) Uani 0.245(8) 1 d . . P A 2
F7B F 0.704(2) 0.540(2) 0.3754(17) 0.085(10) Uani 0.245(8) 1 d . . P A 2
C72B C 0.643(2) 0.619(2) 0.4049(13) 0.061(7) Uani 0.245(8) 1 d . . P A 2
O7B O 0.659(4) 0.719(3) 0.3023(19) 0.063(13) Uani 0.245(8) 1 d . U P A 2
O8B O 0.463(3) 0.6276(13) 0.3317(10) 0.013(5) Uani 0.245(8) 1 d . U P A 2
O9B O 0.5089(14) 0.7704(14) 0.3844(8) 0.049(4) Uani 0.245(8) 1 d . . P A 2
S3B S 0.5617(17) 0.6815(13) 0.3500(8) 0.077(5) Uani 0.245(8) 1 d . . P A 2
C1 C 0.4078(3) 0.4934(2) 0.20956(14) 0.0172(6) Uani 1 1 d . . . . .
H1 H 0.391 0.5059 0.2525 0.021 Uiso 1 1 calc R U . . .
C2 C 0.4009(3) 0.4280(2) 0.12170(15) 0.0218(6) Uani 1 1 d . . . . .
H2 H 0.3779 0.3861 0.0928 0.026 Uiso 1 1 calc R U . . .
C3 C 0.4897(3) 0.5032(2) 0.10836(14) 0.0192(6) Uani 1 1 d . . . . .
H3 H 0.5403 0.5248 0.0682 0.023 Uiso 1 1 calc R U . . .
C4 C 0.2415(3) 0.3561(2) 0.21792(16) 0.0236(7) Uani 1 1 d . . . . .
H4A H 0.1785 0.3445 0.1892 0.028 Uiso 1 1 calc R U . . .
H4B H 0.1891 0.3867 0.2542 0.028 Uiso 1 1 calc R U . . .
C5 C 0.2959(3) 0.2589(2) 0.24104(15) 0.0195(6) Uani 1 1 d . . . . .
H5A H 0.3512 0.2679 0.2734 0.023 Uiso 1 1 calc R U . . .
H5B H 0.3532 0.2286 0.2059 0.023 Uiso 1 1 calc R U . . .
C6 C 0.1703(3) 0.1949(2) 0.26879(15) 0.0207(6) Uani 1 1 d . . . . .
H6A H 0.1187 0.1866 0.2349 0.025 Uiso 1 1 calc R U . . .
H6B H 0.1112 0.2305 0.3008 0.025 Uiso 1 1 calc R U . . .
C7 C 0.5677(3) 0.6321(2) 0.17028(14) 0.0167(6) Uani 1 1 d . . . . .
H7A H 0.5488 0.6467 0.2147 0.02 Uiso 1 1 calc R U . . .
H7B H 0.5343 0.687 0.1452 0.02 Uiso 1 1 calc R U . . .
C8 C 0.7214(3) 0.62283(19) 0.14867(13) 0.0142(5) Uani 1 1 d . . . . .
H8A H 0.7425 0.6056 0.1048 0.017 Uiso 1 1 calc R U . . .
H8B H 0.7583 0.572 0.1756 0.017 Uiso 1 1 calc R U . . .
C9 C 0.7833(3) 0.72239(19) 0.15411(13) 0.0133(5) Uani 1 1 d . . . . .
H9A H 0.7531 0.7393 0.1978 0.016 Uiso 1 1 calc R U . . .
H9B H 0.7436 0.7708 0.1266 0.016 Uiso 1 1 calc R U . . .
C11 C 0.2613(3) 0.0863(2) 0.37614(15) 0.0244(7) Uani 1 1 d . . . . .
C12 C 0.3957(4) 0.1090(3) 0.37543(17) 0.0331(8) Uani 1 1 d . . . . .
H12 H 0.4584 0.1158 0.3368 0.04 Uiso 1 1 calc R U . . .
C13 C 0.4399(4) 0.1219(3) 0.4313(2) 0.0437(10) Uani 1 1 d . . . . .
H13 H 0.533 0.136 0.4307 0.052 Uiso 1 1 calc R U . . .
C14 C 0.3499(5) 0.1142(4) 0.4865(2) 0.0566(13) Uani 1 1 d . . . . .
H14 H 0.3799 0.1234 0.5245 0.068 Uiso 1 1 calc R U . . .
C15 C 0.2145(6) 0.0929(6) 0.4874(2) 0.078(2) Uani 1 1 d . . . . .
H15 H 0.1518 0.0881 0.5261 0.094 Uiso 1 1 calc R U . . .
C16 C 0.1698(5) 0.0786(4) 0.43240(19) 0.0540(13) Uani 1 1 d . . . . .
H16 H 0.0769 0.0635 0.4333 0.065 Uiso 1 1 calc R U . . .
C21 C 0.3213(3) 0.0136(2) 0.25082(14) 0.0171(6) Uani 1 1 d . . . . .
C22 C 0.4133(3) -0.0526(2) 0.27205(15) 0.0224(6) Uani 1 1 d . . . . .
H22 H 0.4142 -0.0645 0.3156 0.027 Uiso 1 1 calc R U . . .
C23 C 0.5033(3) -0.1004(2) 0.22829(16) 0.0274(7) Uani 1 1 d . . . . .
H23 H 0.5654 -0.1458 0.2421 0.033 Uiso 1 1 calc R U . . .
C24 C 0.5030(3) -0.0823(2) 0.16471(16) 0.0277(7) Uani 1 1 d . . . . .
H24 H 0.5665 -0.1141 0.1352 0.033 Uiso 1 1 calc R U . . .
C25 C 0.4108(4) -0.0183(2) 0.14405(15) 0.0260(7) Uani 1 1 d . . . . .
H25 H 0.409 -0.0076 0.1005 0.031 Uiso 1 1 calc R U . . .
C26 C 0.3207(3) 0.0306(2) 0.18702(14) 0.0206(6) Uani 1 1 d . . . . .
H26 H 0.2585 0.0756 0.1728 0.025 Uiso 1 1 calc R U . . .
C31 C 0.0413(3) 0.0122(2) 0.32059(14) 0.0192(6) Uani 1 1 d . . . . .
C32 C 0.0401(4) -0.0886(2) 0.32551(18) 0.0307(8) Uani 1 1 d . . . . .
H32 H 0.1236 -0.1227 0.3209 0.037 Uiso 1 1 calc R U . . .
C33 C -0.0821(4) -0.1398(3) 0.33706(18) 0.0359(8) Uani 1 1 d . . . . .
H33 H -0.0818 -0.2087 0.3402 0.043 Uiso 1 1 calc R U . . .
C34 C -0.2030(4) -0.0914(3) 0.34391(16) 0.0309(8) Uani 1 1 d . . . . .
H34 H -0.2867 -0.1265 0.3523 0.037 Uiso 1 1 calc R U . . .
C35 C -0.2025(4) 0.0082(3) 0.3385(2) 0.0400(9) Uani 1 1 d . . . . .
H35 H -0.2866 0.0417 0.3431 0.048 Uiso 1 1 calc R U . . .
C36 C -0.0815(4) 0.0610(3) 0.32659(19) 0.0342(8) Uani 1 1 d . . . . .
H36 H -0.0827 0.13 0.3226 0.041 Uiso 1 1 calc R U . . .
C41 C 0.9970(3) 0.8651(2) 0.12028(13) 0.0150(5) Uani 1 1 d . . . . .
C42 C 1.0899(3) 0.9046(2) 0.06887(14) 0.0182(6) Uani 1 1 d . . . . .
H42 H 1.1388 0.8636 0.0399 0.022 Uiso 1 1 calc R U . . .
C43 C 1.1109(3) 1.0049(2) 0.06013(16) 0.0234(7) Uani 1 1 d . . . . .
H43 H 1.1747 1.0324 0.0253 0.028 Uiso 1 1 calc R U . . .
C44 C 1.0385(3) 1.0644(2) 0.10230(16) 0.0233(7) Uani 1 1 d . . . . .
H44 H 1.0526 1.1327 0.096 0.028 Uiso 1 1 calc R U . . .
C45 C 0.9460(3) 1.0253(2) 0.15337(16) 0.0253(7) Uani 1 1 d . . . . .
H45 H 0.8964 1.0666 0.1819 0.03 Uiso 1 1 calc R U . . .
C46 C 0.9256(3) 0.9259(2) 0.16302(15) 0.0204(6) Uani 1 1 d . . . . .
H46 H 0.8631 0.8989 0.1986 0.025 Uiso 1 1 calc R U . . .
C51 C 1.0437(3) 0.6934(2) 0.19983(13) 0.0141(5) Uani 1 1 d . . . . .
C52 C 0.9877(3) 0.6146(2) 0.24054(15) 0.0227(6) Uani 1 1 d . . . . .
H52 H 0.9071 0.5839 0.2344 0.027 Uiso 1 1 calc R U . . .
C53 C 1.0502(3) 0.5813(3) 0.29000(16) 0.0276(7) Uani 1 1 d . . . . .
H53 H 1.0126 0.5274 0.3176 0.033 Uiso 1 1 calc R U . . .
C54 C 1.1673(3) 0.6263(2) 0.29943(15) 0.0236(7) Uani 1 1 d . . . . .
H54 H 1.2086 0.6041 0.3339 0.028 Uiso 1 1 calc R U . . .
C55 C 1.2238(3) 0.7035(2) 0.25855(16) 0.0225(6) Uani 1 1 d . . . . .
H55 H 1.3049 0.7333 0.2648 0.027 Uiso 1 1 calc R U . . .
C56 C 1.1633(3) 0.7379(2) 0.20840(15) 0.0202(6) Uani 1 1 d . . . . .
H56 H 1.2026 0.7909 0.1804 0.024 Uiso 1 1 calc R U . . .
C61 C 1.0344(3) 0.67529(19) 0.06708(13) 0.0135(5) Uani 1 1 d . . . . .
C62 C 0.9927(3) 0.7051(2) 0.01063(14) 0.0184(6) Uani 1 1 d . . . . .
H62 H 0.9292 0.7563 0.009 0.022 Uiso 1 1 calc R U . . .
C63 C 1.0440(3) 0.6600(2) -0.04282(15) 0.0211(6) Uani 1 1 d . . . . .
H63 H 1.0169 0.6806 -0.0814 0.025 Uiso 1 1 calc R U . . .
C64 C 1.1352(3) 0.5845(2) -0.04006(15) 0.0224(6) Uani 1 1 d . . . . .
H64 H 1.1708 0.5539 -0.077 0.027 Uiso 1 1 calc R U . . .
C65 C 1.1751(3) 0.5530(2) 0.01610(16) 0.0237(7) Uani 1 1 d . . . . .
H65 H 1.2362 0.5004 0.0177 0.028 Uiso 1 1 calc R U . . .
C66 C 1.1254(3) 0.5990(2) 0.06974(14) 0.0184(6) Uani 1 1 d . . . . .
H66 H 1.1532 0.5785 0.1082 0.022 Uiso 1 1 calc R U . . .
N1 N 0.3500(2) 0.42352(17) 0.18507(12) 0.0175(5) Uani 1 1 d . . . . .
N2 N 0.4932(2) 0.54298(17) 0.16381(11) 0.0153(5) Uani 1 1 d . . . . .
P1 P 0.20090(7) 0.07631(5) 0.30425(4) 0.01645(16) Uani 1 1 d . . . . .
P2 P 0.96610(7) 0.73645(5) 0.13509(3) 0.01145(14) Uani 1 1 d . . . . .
C70 C 0.6890(4) 0.2915(4) 0.2360(2) 0.0452(10) Uani 1 1 d . . . . .
F1 F 0.6076(3) 0.3517(3) 0.26981(16) 0.0820(11) Uani 1 1 d . . . . .
F2 F 0.6625(3) 0.2029(3) 0.26416(19) 0.0880(12) Uani 1 1 d . . . . .
F3 F 0.6511(3) 0.2954(2) 0.18085(14) 0.0638(8) Uani 1 1 d . . . . .
S1 S 0.86760(8) 0.32507(6) 0.22857(4) 0.02201(17) Uani 1 1 d . . . . .
O1 O 0.8894(3) 0.3223(2) 0.29190(12) 0.0406(7) Uani 1 1 d . . . . .
O2 O 0.9350(2) 0.24978(16) 0.19299(11) 0.0262(5) Uani 1 1 d . . . . .
O3 O 0.8768(3) 0.41951(17) 0.19503(13) 0.0385(6) Uani 1 1 d . . . . .
C71 C 0.4481(3) 0.7959(2) 0.99924(16) 0.0252(7) Uani 1 1 d . . . . .
F4 F 0.3856(2) 0.74977(19) 0.96144(11) 0.0438(6) Uani 1 1 d . . . . .
F5 F 0.4290(2) 0.89085(15) 0.98881(11) 0.0381(5) Uani 1 1 d . . . . .
F6 F 0.3862(2) 0.76951(16) 1.05848(10) 0.0361(5) Uani 1 1 d . . . . .
S2 S 0.62938(7) 0.76669(5) 0.98813(3) 0.01451(14) Uani 1 1 d . . . . .
O4 O 0.6280(2) 0.66372(16) 1.00661(10) 0.0231(5) Uani 1 1 d . . . . .
O5 O 0.6789(2) 0.82616(16) 1.03052(10) 0.0218(5) Uani 1 1 d . . . . .
O6 O 0.6790(2) 0.79193(15) 0.92241(10) 0.0205(4) Uani 1 1 d . . . . .

loop_
_atom_site_aniso_label
_atom_site_aniso_U_11
_atom_site_aniso_U_22
_atom_site_aniso_U_33
_atom_site_aniso_U_23
_atom_site_aniso_U_13
_atom_site_aniso_U_12
C72A 0.023(4) 0.047(5) 0.025(3) 0.000(3) -0.004(3) -0.004(3)
F7A 0.058(2) 0.039(2) 0.053(2) -0.0107(18) -0.0055(19) 0.0113(16)
F8A 0.046(2) 0.059(3) 0.040(2) 0.0222(18) -0.0114(16) -0.0103(18)
F9A 0.0218(16) 0.075(3) 0.0394(19) 0.0073(17) -0.0152(13) 0.0007(17)
O7A 0.023(2) 0.032(3) 0.015(2) 0.0022(14) -0.0020(17) -0.0033(19)
O8A 0.027(3) 0.087(6) 0.056(4) 0.003(3) -0.026(2) -0.009(2)
O9A 0.037(2) 0.061(3) 0.033(2) -0.014(2) -0.0001(18) 0.007(2)
S3A 0.0139(9) 0.0386(10) 0.0159(11) -0.0035(7) -0.0035(7) -0.0060(7)
F8B 0.048(7) 0.124(15) 0.059(8) 0.026(9) -0.032(6) -0.022(8)
F9B 0.059(8) 0.141(18) 0.052(8) 0.051(10) -0.023(7) -0.033(10)
F7B 0.051(14) 0.068(16) 0.13(2) 0.032(14) -0.008(13) 0.009(10)
C72B 0.036(11) 0.09(2) 0.053(14) 0.027(14) -0.012(10) -0.002(12)
O7B 0.063(13) 0.064(13) 0.063(13) -0.006(2) -0.012(3) 0.001(2)
O8B 0.013(5) 0.013(5) 0.012(5) 0.000(2) -0.002(2) 0.000(2)
O9B 0.026(7) 0.066(11) 0.051(9) -0.015(8) 0.006(6) -0.012(7)
S3B 0.036(6) 0.139(12) 0.050(7) 0.014(6) -0.006(4) -0.008(6)
C1 0.0150(13) 0.0146(13) 0.0215(15) -0.0014(11) -0.0025(11) 0.0009(11)
C2 0.0229(15) 0.0201(15) 0.0242(16) -0.0045(12) -0.0075(12) -0.0020(12)
C3 0.0215(15) 0.0182(14) 0.0182(14) -0.0026(11) -0.0036(11) -0.0014(11)
C4 0.0136(14) 0.0156(14) 0.0387(19) 0.0053(13) -0.0007(13) -0.0041(11)
C5 0.0161(14) 0.0144(14) 0.0269(16) 0.0006(12) -0.0025(12) -0.0006(11)
C6 0.0142(14) 0.0142(14) 0.0320(17) 0.0009(12) -0.0011(12) 0.0016(11)
C7 0.0114(13) 0.0136(13) 0.0260(15) -0.0045(11) -0.0041(11) -0.0031(10)
C8 0.0116(13) 0.0114(13) 0.0206(14) -0.0022(10) -0.0049(11) 0.0009(10)
C9 0.0092(12) 0.0121(13) 0.0187(14) -0.0011(10) -0.0031(10) 0.0000(10)
C11 0.0272(16) 0.0265(17) 0.0198(15) -0.0046(12) -0.0041(13) 0.0027(13)
C12 0.0282(18) 0.042(2) 0.0285(18) -0.0087(15) -0.0020(14) -0.0037(15)
C13 0.032(2) 0.061(3) 0.042(2) -0.015(2) -0.0142(17) -0.0032(19)
C14 0.056(3) 0.090(4) 0.029(2) -0.019(2) -0.016(2) 0.004(3)
C15 0.054(3) 0.156(6) 0.023(2) -0.020(3) 0.003(2) -0.019(3)
C16 0.035(2) 0.100(4) 0.026(2) -0.013(2) 0.0010(17) -0.013(2)
C21 0.0136(13) 0.0145(13) 0.0226(15) -0.0021(11) -0.0018(11) 0.0001(11)
C22 0.0214(15) 0.0236(16) 0.0219(15) -0.0003(12) -0.0047(12) 0.0059(12)
C23 0.0224(16) 0.0246(17) 0.0346(18) -0.0015(14) -0.0049(14) 0.0092(13)
C24 0.0248(16) 0.0263(17) 0.0294(17) -0.0071(14) 0.0037(13) 0.0035(13)
C25 0.0339(18) 0.0244(16) 0.0181(15) -0.0014(12) -0.0006(13) -0.0010(14)
C26 0.0210(15) 0.0173(14) 0.0232(15) 0.0019(12) -0.0052(12) 0.0007(12)
C31 0.0174(14) 0.0194(15) 0.0190(14) 0.0008(11) 0.0003(11) -0.0048(11)
C32 0.0240(17) 0.0228(17) 0.042(2) -0.0041(14) 0.0035(15) -0.0019(13)
C33 0.0315(19) 0.0302(19) 0.042(2) -0.0083(16) 0.0053(16) -0.0109(15)
C34 0.0269(17) 0.038(2) 0.0263(17) -0.0026(14) -0.0005(14) -0.0160(15)
C35 0.0173(16) 0.044(2) 0.055(2) 0.0043(19) 0.0005(16) -0.0056(15)
C36 0.0225(17) 0.0248(18) 0.052(2) 0.0041(16) -0.0011(16) 0.0000(14)
C41 0.0166(13) 0.0096(12) 0.0198(14) 0.0006(10) -0.0069(11) -0.0003(10)
C42 0.0145(13) 0.0175(14) 0.0226(15) -0.0011(11) -0.0038(11) -0.0019(11)
C43 0.0219(15) 0.0196(15) 0.0285(17) 0.0063(12) -0.0079(13) -0.0057(12)
C44 0.0268(16) 0.0102(13) 0.0358(18) 0.0016(12) -0.0153(14) -0.0032(12)
C45 0.0289(17) 0.0164(15) 0.0324(18) -0.0070(13) -0.0081(14) 0.0016(12)
C46 0.0213(15) 0.0159(14) 0.0236(15) -0.0025(12) -0.0024(12) -0.0032(11)
C51 0.0113(12) 0.0144(13) 0.0176(14) -0.0023(10) -0.0047(10) 0.0018(10)
C52 0.0197(15) 0.0224(16) 0.0265(16) 0.0058(12) -0.0090(12) -0.0067(12)
C53 0.0231(16) 0.0327(18) 0.0269(17) 0.0088(14) -0.0090(13) -0.0047(14)
C54 0.0216(15) 0.0292(17) 0.0228(16) -0.0033(13) -0.0111(12) 0.0054(13)
C55 0.0159(14) 0.0221(15) 0.0337(17) -0.0059(13) -0.0136(13) 0.0027(12)
C56 0.0171(14) 0.0172(14) 0.0269(16) -0.0007(12) -0.0060(12) 0.0000(11)
C61 0.0112(12) 0.0109(12) 0.0180(14) -0.0026(10) -0.0010(10) -0.0012(10)
C62 0.0167(14) 0.0196(14) 0.0190(14) -0.0019(11) -0.0039(11) 0.0039(11)
C63 0.0243(15) 0.0189(15) 0.0208(15) -0.0023(12) -0.0055(12) -0.0011(12)
C64 0.0236(15) 0.0198(15) 0.0226(15) -0.0075(12) 0.0014(12) 0.0034(12)
C65 0.0224(15) 0.0162(15) 0.0317(17) -0.0044(12) -0.0026(13) 0.0066(12)
C66 0.0185(14) 0.0133(13) 0.0238(15) -0.0018(11) -0.0051(12) 0.0012(11)
N1 0.0129(11) 0.0113(11) 0.0275(13) 0.0016(10) -0.0028(10) -0.0013(9)
N2 0.0129(11) 0.0128(11) 0.0207(12) -0.0012(9) -0.0044(9) -0.0006(9)
P1 0.0136(3) 0.0145(3) 0.0201(4) 0.0003(3) -0.0010(3) 0.0015(3)
P2 0.0100(3) 0.0096(3) 0.0150(3) -0.0014(2) -0.0028(3) 0.0002(2)
C70 0.0241(19) 0.060(3) 0.049(2) 0.003(2) -0.0038(17) 0.0018(18)
F1 0.0306(14) 0.136(3) 0.079(2) -0.030(2) -0.0026(14) 0.0348(17)
F2 0.0404(16) 0.088(2) 0.121(3) 0.045(2) -0.0013(17) -0.0300(16)
F3 0.0310(13) 0.100(2) 0.0667(18) -0.0061(16) -0.0252(13) -0.0081(14)
S1 0.0182(4) 0.0229(4) 0.0257(4) -0.0026(3) -0.0060(3) 0.0058(3)
O1 0.0397(15) 0.0555(18) 0.0295(14) -0.0125(12) -0.0106(11) 0.0245(13)
O2 0.0256(12) 0.0229(12) 0.0316(13) -0.0043(9) -0.0084(10) 0.0049(9)
O3 0.0528(17) 0.0169(12) 0.0493(16) -0.0022(11) -0.0192(13) 0.0047(11)
C71 0.0169(15) 0.0282(17) 0.0305(17) 0.0013(13) -0.0058(13) 0.0022(12)
F4 0.0233(11) 0.0605(15) 0.0529(14) -0.0055(12) -0.0199(10) -0.0097(10)
F5 0.0267(11) 0.0316(11) 0.0526(14) 0.0061(10) -0.0036(9) 0.0138(9)
F6 0.0197(10) 0.0461(13) 0.0364(12) 0.0049(10) 0.0064(8) 0.0001(9)
S2 0.0134(3) 0.0134(3) 0.0166(3) 0.0004(3) -0.0033(3) -0.0002(2)
O4 0.0270(12) 0.0182(11) 0.0230(11) 0.0026(9) -0.0038(9) 0.0007(9)
O5 0.0197(11) 0.0236(11) 0.0233(11) -0.0034(9) -0.0066(9) -0.0028(9)
O6 0.0214(11) 0.0183(10) 0.0210(11) 0.0008(8) -0.0030(8) -0.0028(8)

loop_
_atom_type_symbol
_atom_type_description
_atom_type_scat_dispersion_real
_atom_type_scat_dispersion_imag
_atom_type_scat_source
C C 0.0033 0.0016 'International Tables Vol C Tables 4.2.6.8 and 6.1.1.4'
H H 0 0 'International Tables Vol C Tables 4.2.6.8 and 6.1.1.4'
N N 0.0061 0.0033 'International Tables Vol C Tables 4.2.6.8 and 6.1.1.4'
O O 0.0106 0.006 'International Tables Vol C Tables 4.2.6.8 and 6.1.1.4'
F F 0.0171 0.0103 'International Tables Vol C Tables 4.2.6.8 and 6.1.1.4'
P P 0.1023 0.0942 'International Tables Vol C Tables 4.2.6.8 and 6.1.1.4'
S S 0.1246 0.1234 'International Tables Vol C Tables 4.2.6.8 and 6.1.1.4'

loop_
_geom_angle_atom_site_label_1
_geom_angle_atom_site_label_2
_geom_angle_atom_site_label_3
_geom_angle
F9A C72A F8A 109.3(6)
F9A C72A F7A 107.1(7)
F8A C72A F7A 107.7(8)
F9A C72A S3A 110.8(7)
F8A C72A S3A 111.8(6)
F7A C72A S3A 110.0(5)
O9A S3A O8A 116.1(6)
O9A S3A O7A 117.2(4)
O8A S3A O7A 115.4(6)
O9A S3A C72A 102.0(4)
O8A S3A C72A 100.9(6)
O7A S3A C72A 101.1(5)
F9B C72B F8B 111(2)
F9B C72B F7B 109(3)
F8B C72B F7B 107(2)
F9B C72B S3B 108.6(16)
F8B C72B S3B 114.9(19)
F7B C72B S3B 105(2)
O7B S3B O8B 114(2)
O7B S3B O9B 104(2)
O8B S3B O9B 114.9(15)
O7B S3B C72B 108(2)
O8B S3B C72B 113.7(17)
O9B S3B C72B 101.4(17)
N1 C1 N2 108.5(3)
N1 C1 H1 125.8
N2 C1 H1 125.8
C3 C2 N1 106.9(3)
C3 C2 H2 126.5
N1 C2 H2 126.5
C2 C3 N2 107.2(3)
C2 C3 H3 126.4
N2 C3 H3 126.4
N1 C4 C5 113.0(2)
N1 C4 H4A 109
C5 C4 H4A 109
N1 C4 H4B 109
C5 C4 H4B 109
H4A C4 H4B 107.8
C4 C5 C6 106.2(2)
C4 C5 H5A 110.5
C6 C5 H5A 110.5
C4 C5 H5B 110.5
C6 C5 H5B 110.5
H5A C5 H5B 108.7
C5 C6 P1 117.0(2)
C5 C6 H6A 108
P1 C6 H6A 108
C5 C6 H6B 108
P1 C6 H6B 108
H6A C6 H6B 107.3
N2 C7 C8 112.4(2)
N2 C7 H7A 109.1
C8 C7 H7A 109.1
N2 C7 H7B 109.1
C8 C7 H7B 109.1
H7A C7 H7B 107.9
C7 C8 C9 106.2(2)
C7 C8 H8A 110.5
C9 C8 H8A 110.5
C7 C8 H8B 110.5
C9 C8 H8B 110.5
H8A C8 H8B 108.7
C8 C9 P2 118.25(19)
C8 C9 H9A 107.7
P2 C9 H9A 107.7
C8 C9 H9B 107.7
P2 C9 H9B 107.7
H9A C9 H9B 107.1
C12 C11 C16 119.6(3)
C12 C11 P1 120.7(3)
C16 C11 P1 119.5(3)
C11 C12 C13 120.2(3)
C11 C12 H12 119.9
C13 C12 H12 119.9
C14 C13 C12 120.0(4)
C14 C13 H13 120
C12 C13 H13 120
C13 C14 C15 120.0(4)
C13 C14 H14 120
C15 C14 H14 120
C14 C15 C16 120.5(4)
C14 C15 H15 119.8
C16 C15 H15 119.8
C11 C16 C15 119.6(4)
C11 C16 H16 120.2
C15 C16 H16 120.2
C26 C21 C22 120.2(3)
C26 C21 P1 118.3(2)
C22 C21 P1 121.5(2)
C23 C22 C21 118.9(3)
C23 C22 H22 120.5
C21 C22 H22 120.5
C24 C23 C22 120.6(3)
C24 C23 H23 119.7
C22 C23 H23 119.7
C25 C24 C23 120.3(3)
C25 C24 H24 119.9
C23 C24 H24 119.9
C24 C25 C26 119.9(3)
C24 C25 H25 120
C26 C25 H25 120
C25 C26 C21 120.0(3)
C25 C26 H26 120
C21 C26 H26 120
C36 C31 C32 119.0(3)
C36 C31 P1 121.5(3)
C32 C31 P1 119.5(2)
C31 C32 C33 120.6(3)
C31 C32 H32 119.7
C33 C32 H32 119.7
C34 C33 C32 120.2(4)
C34 C33 H33 119.9
C32 C33 H33 119.9
C33 C34 C35 119.5(3)
C33 C34 H34 120.2
C35 C34 H34 120.2
C34 C35 C36 121.3(4)
C34 C35 H35 119.4
C36 C35 H35 119.4
C31 C36 C35 119.4(3)
C31 C36 H36 120.3
C35 C36 H36 120.3
C42 C41 C46 120.0(3)
C42 C41 P2 122.0(2)
C46 C41 P2 118.0(2)
C41 C42 C43 119.5(3)
C41 C42 H42 120.2
C43 C42 H42 120.2
C44 C43 C42 120.0(3)
C44 C43 H43 120
C42 C43 H43 120
C45 C44 C43 120.5(3)
C45 C44 H44 119.7
C43 C44 H44 119.7
C44 C45 C46 120.1(3)
C44 C45 H45 120
C46 C45 H45 120
C45 C46 C41 119.9(3)
C45 C46 H46 120
C41 C46 H46 120
C52 C51 C56 120.2(3)
C52 C51 P2 120.4(2)
C56 C51 P2 119.4(2)
C53 C52 C51 119.7(3)
C53 C52 H52 120.2
C51 C52 H52 120.2
C54 C53 C52 120.4(3)
C54 C53 H53 119.8
C52 C53 H53 119.8
C55 C54 C53 119.9(3)
C55 C54 H54 120.1
C53 C54 H54 120.1
C54 C55 C56 120.8(3)
C54 C55 H55 119.6
C56 C55 H55 119.6
C55 C56 C51 119.1(3)
C55 C56 H56 120.5
C51 C56 H56 120.5
C66 C61 C62 120.2(3)
C66 C61 P2 121.6(2)
C62 C61 P2 118.3(2)
C63 C62 C61 119.8(3)
C63 C62 H62 120.1
C61 C62 H62 120.1
C62 C63 C64 119.9(3)
C62 C63 H63 120.1
C64 C63 H63 120.1
C63 C64 C65 120.7(3)
C63 C64 H64 119.6
C65 C64 H64 119.6
C66 C65 C64 119.6(3)
C66 C65 H65 120.2
C64 C65 H65 120.2
C65 C66 C61 119.8(3)
C65 C66 H66 120.1
C61 C66 H66 120.1
C1 N1 C2 108.8(2)
C1 N1 C4 126.8(3)
C2 N1 C4 124.3(3)
C1 N2 C3 108.6(2)
C1 N2 C7 125.5(3)
C3 N2 C7 125.5(2)
C21 P1 C31 109.65(15)
C21 P1 C11 110.59(15)
C31 P1 C11 109.48(15)
C21 P1 C6 109.80(15)
C31 P1 C6 106.93(15)
C11 P1 C6 110.31(16)
C51 P2 C61 110.52(14)
C51 P2 C41 108.08(13)
C61 P2 C41 110.70(14)
C51 P2 C9 111.35(13)
C61 P2 C9 110.60(13)
C41 P2 C9 105.46(13)
F3 C70 F2 108.4(4)
F3 C70 F1 106.1(4)
F2 C70 F1 106.8(4)
F3 C70 S1 111.8(3)
F2 C70 S1 112.0(3)
F1 C70 S1 111.6(3)
O1 S1 O3 115.43(17)
O1 S1 O2 114.76(15)
O3 S1 O2 114.35(16)
O1 S1 C70 104.50(19)
O3 S1 C70 103.58(19)
O2 S1 C70 101.91(19)
F4 C71 F5 108.6(3)
F4 C71 F6 107.6(3)
F5 C71 F6 107.1(3)
F4 C71 S2 111.4(2)
F5 C71 S2 111.4(2)
F6 C71 S2 110.6(2)
O6 S2 O5 115.85(14)
O6 S2 O4 114.32(13)
O5 S2 O4 114.43(14)
O6 S2 C71 104.22(14)
O5 S2 C71 102.90(15)
O4 S2 C71 102.79(15)

loop_
_geom_bond_atom_site_label_1
_geom_bond_atom_site_label_2
_geom_bond_distance
C72A F9A 1.322(10)
C72A F8A 1.331(10)
C72A F7A 1.351(11)
C72A S3A 1.863(11)
O7A S3A 1.449(9)
O8A S3A 1.449(12)
O9A S3A 1.423(5)
F8B C72B 1.31(3)
F9B C72B 1.30(2)
F7B C72B 1.39(4)
C72B S3B 1.74(3)
O7B S3B 1.35(4)
O8B S3B 1.38(3)
O9B S3B 1.54(2)
C1 N1 1.328(4)
C1 N2 1.329(4)
C1 H1 0.95
C2 C3 1.350(4)
C2 N1 1.376(4)
C2 H2 0.95
C3 N2 1.375(4)
C3 H3 0.95
C4 N1 1.473(4)
C4 C5 1.527(4)
C4 H4A 0.99
C4 H4B 0.99
C5 C6 1.538(4)
C5 H5A 0.99
C5 H5B 0.99
C6 P1 1.801(3)
C6 H6A 0.99
C6 H6B 0.99
C7 N2 1.475(4)
C7 C8 1.530(4)
C7 H7A 0.99
C7 H7B 0.99
C8 C9 1.536(4)
C8 H8A 0.99
C8 H8B 0.99
C9 P2 1.806(3)
C9 H9A 0.99
C9 H9B 0.99
C11 C12 1.380(5)
C11 C16 1.383(5)
C11 P1 1.795(3)
C12 C13 1.394(5)
C12 H12 0.95
C13 C14 1.359(6)
C13 H13 0.95
C14 C15 1.383(7)
C14 H14 0.95
C15 C16 1.384(6)
C15 H15 0.95
C16 H16 0.95
C21 C26 1.390(4)
C21 C22 1.403(4)
C21 P1 1.788(3)
C22 C23 1.392(5)
C22 H22 0.95
C23 C24 1.386(5)
C23 H23 0.95
C24 C25 1.382(5)
C24 H24 0.95
C25 C26 1.390(5)
C25 H25 0.95
C26 H26 0.95
C31 C36 1.387(5)
C31 C32 1.388(5)
C31 P1 1.793(3)
C32 C33 1.388(5)
C32 H32 0.95
C33 C34 1.368(5)
C33 H33 0.95
C34 C35 1.373(6)
C34 H34 0.95
C35 C36 1.389(5)
C35 H35 0.95
C36 H36 0.95
C41 C42 1.389(4)
C41 C46 1.402(4)
C41 P2 1.799(3)
C42 C43 1.397(4)
C42 H42 0.95
C43 C44 1.386(5)
C43 H43 0.95
C44 C45 1.381(5)
C44 H44 0.95
C45 C46 1.383(4)
C45 H45 0.95
C46 H46 0.95
C51 C52 1.394(4)
C51 C56 1.399(4)
C51 P2 1.789(3)
C52 C53 1.387(4)
C52 H52 0.95
C53 C54 1.386(5)
C53 H53 0.95
C54 C55 1.381(5)
C54 H54 0.95
C55 C56 1.392(4)
C55 H55 0.95
C56 H56 0.95
C61 C66 1.392(4)
C61 C62 1.399(4)
C61 P2 1.791(3)
C62 C63 1.381(4)
C62 H62 0.95
C63 C64 1.387(4)
C63 H63 0.95
C64 C65 1.390(5)
C64 H64 0.95
C65 C66 1.387(4)
C65 H65 0.95
C66 H66 0.95
C70 F3 1.322(5)
C70 F2 1.327(5)
C70 F1 1.331(5)
C70 S1 1.823(4)
S1 O1 1.433(3)
S1 O3 1.435(3)
S1 O2 1.441(2)
C71 F4 1.327(4)
C71 F5 1.332(4)
C71 F6 1.344(4)
C71 S2 1.831(3)
S2 O6 1.438(2)
S2 O5 1.442(2)
S2 O4 1.446(2)

loop_
_geom_torsion_atom_site_label_1
_geom_torsion_atom_site_label_2
_geom_torsion_atom_site_label_3
_geom_torsion_atom_site_label_4
_geom_torsion
F9A C72A S3A O9A -61.4(6)
F8A C72A S3A O9A 60.7(7)
F7A C72A S3A O9A -179.7(6)
F9A C72A S3A O8A 178.6(7)
F8A C72A S3A O8A -59.2(8)
F7A C72A S3A O8A 60.4(8)
F9A C72A S3A O7A 59.8(7)
F8A C72A S3A O7A -178.0(6)
F7A C72A S3A O7A -58.4(7)
F9B C72B S3B O7B 176(3)
F8B C72B S3B O7B 51(3)
F7B C72B S3B O7B -67(3)
F9B C72B S3B O8B -56(3)
F8B C72B S3B O8B 179(2)
F7B C72B S3B O8B 61(2)
F9B C72B S3B O9B 68(3)
F8B C72B S3B O9B -58(2)
F7B C72B S3B O9B -175.3(19)
N1 C2 C3 N2 0.7(3)
N1 C4 C5 C6 -175.3(3)
C4 C5 C6 P1 -176.7(2)
N2 C7 C8 C9 176.4(2)
C7 C8 C9 P2 177.58(19)
C16 C11 C12 C13 1.4(6)
P1 C11 C12 C13 176.4(3)
C11 C12 C13 C14 -1.4(7)
C12 C13 C14 C15 0.4(8)
C13 C14 C15 C16 0.5(10)
C12 C11 C16 C15 -0.5(8)
P1 C11 C16 C15 -175.6(5)
C14 C15 C16 C11 -0.4(10)
C26 C21 C22 C23 0.1(5)
P1 C21 C22 C23 179.0(2)
C21 C22 C23 C24 0.6(5)
C22 C23 C24 C25 -1.7(5)
C23 C24 C25 C26 2.0(5)
C24 C25 C26 C21 -1.3(5)
C22 C21 C26 C25 0.3(5)
P1 C21 C26 C25 -178.7(2)
C36 C31 C32 C33 -0.8(5)
P1 C31 C32 C33 -178.9(3)
C31 C32 C33 C34 -0.2(6)
C32 C33 C34 C35 0.8(6)
C33 C34 C35 C36 -0.3(6)
C32 C31 C36 C35 1.2(6)
P1 C31 C36 C35 179.3(3)
C34 C35 C36 C31 -0.7(6)
C46 C41 C42 C43 -0.2(4)
P2 C41 C42 C43 -179.3(2)
C41 C42 C43 C44 -0.5(4)
C42 C43 C44 C45 0.4(5)
C43 C44 C45 C46 0.4(5)
C44 C45 C46 C41 -1.1(5)
C42 C41 C46 C45 1.1(4)
P2 C41 C46 C45 -179.9(2)
C56 C51 C52 C53 0.7(5)
P2 C51 C52 C53 179.1(3)
C51 C52 C53 C54 0.5(5)
C52 C53 C54 C55 -1.4(5)
C53 C54 C55 C56 1.1(5)
C54 C55 C56 C51 0.1(5)
C52 C51 C56 C55 -1.0(4)
P2 C51 C56 C55 -179.4(2)
C66 C61 C62 C63 -1.3(4)
P2 C61 C62 C63 179.6(2)
C61 C62 C63 C64 0.9(5)
C62 C63 C64 C65 0.4(5)
C63 C64 C65 C66 -1.3(5)
C64 C65 C66 C61 0.9(5)
C62 C61 C66 C65 0.4(4)
P2 C61 C66 C65 179.5(2)
N2 C1 N1 C2 0.5(3)
N2 C1 N1 C4 -175.1(3)
C3 C2 N1 C1 -0.8(3)
C3 C2 N1 C4 175.0(3)
C5 C4 N1 C1 -96.0(4)
C5 C4 N1 C2 89.0(4)
N1 C1 N2 C3 -0.1(3)
N1 C1 N2 C7 173.8(2)
C2 C3 N2 C1 -0.4(3)
C2 C3 N2 C7 -174.3(3)
C8 C7 N2 C1 124.9(3)
C8 C7 N2 C3 -62.2(4)
C26 C21 P1 C31 83.7(3)
C22 C21 P1 C31 -95.2(3)
C26 C21 P1 C11 -155.5(2)
C22 C21 P1 C11 25.6(3)
C26 C21 P1 C6 -33.5(3)
C22 C21 P1 C6 147.5(3)
C36 C31 P1 C21 -141.1(3)
C32 C31 P1 C21 36.9(3)
C36 C31 P1 C11 97.4(3)
C32 C31 P1 C11 -84.6(3)
C36 C31 P1 C6 -22.1(3)
C32 C31 P1 C6 155.9(3)
C12 C11 P1 C21 41.9(3)
C16 C11 P1 C21 -143.1(4)
C12 C11 P1 C31 162.8(3)
C16 C11 P1 C31 -22.2(4)
C12 C11 P1 C6 -79.8(3)
C16 C11 P1 C6 95.2(4)
C5 C6 P1 C21 -52.0(3)
C5 C6 P1 C31 -170.9(2)
C5 C6 P1 C11 70.2(3)
C52 C51 P2 C61 -89.8(3)
C56 C51 P2 C61 88.6(3)
C52 C51 P2 C41 148.9(2)
C56 C51 P2 C41 -32.6(3)
C52 C51 P2 C9 33.6(3)
C56 C51 P2 C9 -148.0(2)
C66 C61 P2 C51 5.6(3)
C62 C61 P2 C51 -175.2(2)
C66 C61 P2 C41 125.3(2)
C62 C61 P2 C41 -55.5(3)
C66 C61 P2 C9 -118.2(2)
C62 C61 P2 C9 61.0(3)
C42 C41 P2 C51 106.5(3)
C46 C41 P2 C51 -72.6(3)
C42 C41 P2 C61 -14.7(3)
C46 C41 P2 C61 166.3(2)
C42 C41 P2 C9 -134.3(2)
C46 C41 P2 C9 46.6(3)
C8 C9 P2 C51 -82.3(2)
C8 C9 P2 C61 41.0(3)
C8 C9 P2 C41 160.7(2)
F3 C70 S1 O1 176.9(3)
F2 C70 S1 O1 -61.3(4)
F1 C70 S1 O1 58.3(4)
F3 C70 S1 O3 55.7(4)
F2 C70 S1 O3 177.4(3)
F1 C70 S1 O3 -62.9(4)
F3 C70 S1 O2 -63.3(4)
F2 C70 S1 O2 58.5(4)
F1 C70 S1 O2 178.1(3)
F4 C71 S2 O6 56.2(3)
F5 C71 S2 O6 -65.2(3)
F6 C71 S2 O6 175.8(2)
F4 C71 S2 O5 177.5(2)
F5 C71 S2 O5 56.1(3)
F6 C71 S2 O5 -62.9(3)
F4 C71 S2 O4 -63.3(3)
F5 C71 S2 O4 175.3(2)
F6 C71 S2 O4 56.3(3)
